data_4313589
loop_
_publ_author_name
'Prasanta Ghosh'
'Ameerunisha Begum'
'Eckhard Bill'
'Thomas Weyherm\"uller'
'Karl Wieghardt'

_publ_section_title
;
 Molecular and Electronic Structures of Iron(II)/(III) Complexes
 Containing N,S-Coordinated, Closed-Shello-Aminothiophenolato(1-) and
 o-Iminothiophenolato(2-) Ligands
;
_journal_name_full 'Inorganic Chemistry'
_journal_page_first 3208
_journal_page_last 3215
_journal_paper_doi 10.1021/ic020617c
_journal_volume 42
_journal_year 2003
_chemical_formula_structural '[C56 H86 Fe2 N4 S4], 2 MeCN, CH2Cl2'
_chemical_formula_sum 'C61 H94 Cl2 Fe2 N6 S4'
_chemical_formula_weight 1222.26
_chemical_name_systematic
;
 ?
;
_space_group_IT_number 2
_symmetry_cell_setting triclinic
_symmetry_space_group_name_Hall '-P 1'
_symmetry_space_group_name_H-M 'P -1'
_atom_sites_solution_hydrogens geom
_atom_sites_solution_primary direct
_atom_sites_solution_secondary difmap
_audit_creation_method SHELXL
_cell_angle_alpha 76.64(2)
_cell_angle_beta 72.79(2)
_cell_angle_gamma 66.92(2)
_cell_formula_units_Z 1
_cell_length_a 10.6430(8)
_cell_length_b 10.6610(8)
_cell_length_c 17.0322(12)
_cell_measurement_reflns_used 5119
_cell_measurement_temperature 100(2)
_cell_volume 1683.6(4)
_computing_cell_refinement 'Siemens SAINT'
_computing_data_collection 'Siemens SAINT'
_computing_data_reduction 'Siemens SAINT'
_computing_structure_refinement 'SHELXL-93 (Sheldrick, 1993)'
_computing_structure_solution 'SHELXS-86 (Sheldrick, 1990)'
_diffrn_ambient_temperature 100(2)
_diffrn_measurement_device 'Siemens SMART CCD-Detector'
_diffrn_measurement_method '\w, 0.3 deg./frame'
_diffrn_radiation_monochromator graphite
_diffrn_radiation_source 'fine-focus sealed tube'
_diffrn_radiation_type MoK\a
_diffrn_radiation_wavelength 0.71073
_diffrn_reflns_av_R_equivalents 0.0231
_diffrn_reflns_av_sigmaI/netI 0.0579
_diffrn_reflns_limit_h_max 15
_diffrn_reflns_limit_h_min -16
_diffrn_reflns_limit_k_max 16
_diffrn_reflns_limit_k_min -13
_diffrn_reflns_limit_l_max 24
_diffrn_reflns_limit_l_min -26
_diffrn_reflns_number 18536
_diffrn_reflns_theta_max 33.19
_diffrn_reflns_theta_min 2.09
_exptl_absorpt_coefficient_mu 0.674
_exptl_absorpt_correction_T_max 0.8315
_exptl_absorpt_correction_T_min 0.6027
_exptl_absorpt_correction_type 'SADABS, G.M. Sheldrick, 1994'
_exptl_crystal_colour 'dark green'
_exptl_crystal_density_diffrn 1.205
_exptl_crystal_description 'opaque block'
_exptl_crystal_F_000 652
_exptl_crystal_size_max 0.81
_exptl_crystal_size_mid 0.57
_exptl_crystal_size_min 0.17
_refine_diff_density_max 2.049
_refine_diff_density_min -0.814
_refine_diff_density_rms 0.117
_refine_ls_extinction_method none
_refine_ls_goodness_of_fit_all 1.034
_refine_ls_goodness_of_fit_obs 1.148
_refine_ls_matrix_type full
_refine_ls_number_parameters 381
_refine_ls_number_reflns 11050
_refine_ls_number_restraints 3
_refine_ls_restrained_S_all 1.136
_refine_ls_restrained_S_obs 1.148
_refine_ls_R_factor_all 0.0765
_refine_ls_R_factor_obs 0.0544
_refine_ls_shift/esd_max 0.001
_refine_ls_shift/esd_mean 0.000
_refine_ls_structure_factor_coef Fsqd
_refine_ls_weighting_details 'w=1/[\s^2^(Fo^2^)+(0.1103P)^2^+0.0000P] where P=(Fo^2^+2Fc^2^)/3'
_refine_ls_weighting_scheme calc
_refine_ls_wR_factor_all 0.1904
_refine_ls_wR_factor_obs 0.1641
_reflns_number_observed 8025
_reflns_number_total 11065
_reflns_observed_criterion >2sigma(I)
_cod_data_source_file ic020617c_3.cif
_cod_data_source_block 5a
_cod_depositor_comments
;
The following automatic conversions were performed:

'_symmetry_cell_setting' value 'Triclinic' changed to 'triclinic'
according to the built-in table from CIF Core dictionary named
'cif_core.dic' version 2.4.1 from 2010-06-29.

Automatic conversion script
Id: cif_fix_values 1646 2011-03-28 12:23:43Z adriana 

The following automatic conversions were performed:

'_refine_ls_weighting_scheme' value 'calc
w=1/[\s^2^(Fo^2^)+(0.1103P)^2^+0.0000P] where P=(Fo^2^+2Fc^2^)/3' was
changed to 'calc'. New tag '_refine_ls_weighting_details' was
created. The value of the new tag was set to
'w=1/[\s^2^(Fo^2^)+(0.1103P)^2^+0.0000P] where P=(Fo^2^+2Fc^2^)/3'.

Automatic conversion script
Id: cif_fix_values 3143 2015-03-26 13:38:13Z robertas 
;
_cod_original_cell_volume 1683.6(2)
_cod_database_code 4313589

loop_
_symmetry_equiv_pos_as_xyz
'x, y, z'
'-x, -y, -z'

loop_
_atom_site_aniso_label
_atom_site_aniso_U_11
_atom_site_aniso_U_22
_atom_site_aniso_U_33
_atom_site_aniso_U_23
_atom_site_aniso_U_13
_atom_site_aniso_U_12
Fe1 0.0185(2) 0.01068(14) 0.00900(14) 0.00028(10) -0.00437(11) -0.00630(11)
S1 0.0241(3) 0.0119(2) 0.0119(2) 0.0015(2) -0.0076(2) -0.0085(2)
S2 0.0262(3) 0.0126(2) 0.0108(2) -0.0002(2) -0.0039(2) -0.0101(2)
N1 0.0212(10) 0.0146(8) 0.0124(8) -0.0004(6) -0.0057(7) -0.0076(7)
N2 0.0194(9) 0.0118(8) 0.0087(7) 0.0004(6) -0.0032(7) -0.0068(6)
C1 0.0161(10) 0.0122(9) 0.0123(9) 0.0010(7) -0.0044(8) -0.0056(7)
C2 0.0178(10) 0.0136(9) 0.0122(9) -0.0014(7) -0.0054(8) -0.0052(7)
C3 0.0201(10) 0.0131(9) 0.0140(9) 0.0000(7) -0.0052(8) -0.0076(7)
C4 0.0184(10) 0.0138(9) 0.0137(9) 0.0019(7) -0.0054(8) -0.0070(7)
C5 0.0199(10) 0.0148(9) 0.0127(9) -0.0003(7) -0.0069(8) -0.0064(8)
C6 0.0173(10) 0.0133(9) 0.0127(9) -0.0008(7) -0.0055(8) -0.0060(7)
C7 0.0225(11) 0.0138(9) 0.0155(9) 0.0000(7) -0.0097(8) -0.0074(8)
C8 0.0369(14) 0.0187(11) 0.0220(11) 0.0006(9) -0.0169(10) -0.0124(10)
C9 0.0251(12) 0.0223(11) 0.0261(12) 0.0003(9) -0.0082(10) -0.0139(9)
C10 0.0279(12) 0.0168(10) 0.0214(11) -0.0038(8) -0.0103(10) -0.0073(9)
C11 0.0244(11) 0.0156(10) 0.0141(9) 0.0029(8) -0.0069(9) -0.0093(8)
C12 0.0288(13) 0.0211(11) 0.0214(11) 0.0080(9) -0.0136(10) -0.0093(9)
C13 0.045(2) 0.0170(11) 0.0219(11) 0.0060(9) -0.0153(11) -0.0164(10)
C14 0.0307(14) 0.0280(13) 0.0202(11) 0.0023(9) -0.0011(10) -0.0141(10)
C21 0.0179(10) 0.0112(9) 0.0112(8) -0.0003(7) -0.0036(8) -0.0056(7)
C22 0.0178(10) 0.0133(9) 0.0091(8) 0.0011(7) -0.0034(8) -0.0061(7)
C23 0.0196(10) 0.0124(9) 0.0129(9) -0.0003(7) -0.0029(8) -0.0072(7)
C24 0.0177(10) 0.0139(9) 0.0120(9) -0.0012(7) -0.0040(8) -0.0061(7)
C25 0.0210(11) 0.0165(9) 0.0101(9) 0.0015(7) -0.0028(8) -0.0090(8)
C26 0.0185(10) 0.0129(9) 0.0111(9) 0.0015(7) -0.0049(8) -0.0064(7)
C27 0.0235(11) 0.0141(9) 0.0133(9) 0.0016(7) -0.0036(8) -0.0102(8)
C28 0.0252(12) 0.0211(11) 0.0232(11) -0.0004(9) -0.0045(10) -0.0142(9)
C29 0.046(2) 0.0214(11) 0.0156(10) 0.0019(9) -0.0021(10) -0.0211(11)
C30 0.0268(12) 0.0130(10) 0.0247(11) 0.0038(8) -0.0083(10) -0.0067(8)
C31 0.0214(11) 0.0152(9) 0.0121(9) -0.0021(7) -0.0028(8) -0.0075(8)
C32 0.0315(13) 0.0156(10) 0.0168(10) -0.0037(8) -0.0040(9) -0.0100(9)
C33 0.042(2) 0.0229(12) 0.0221(12) -0.0009(9) -0.0167(11) -0.0117(10)
C34 0.0300(14) 0.0302(13) 0.0244(12) -0.0139(10) 0.0079(10) -0.0158(11)
Cl1 0.093(2) 0.0373(10) 0.0620(12) -0.0050(9) -0.0153(11) -0.0205(10)
N50 0.053(4) 0.050(4) 0.060(4) 0.000(3) -0.004(3) 0.010(3)
C50 0.043(4) 0.039(4) 0.061(5) 0.007(3) 0.003(4) -0.012(3)
C51 0.095(7) 0.046(4) 0.036(4) 0.010(3) -0.011(4) -0.028(4)
N60 0.036(3) 0.059(4) 0.063(4) -0.021(3) 0.005(3) -0.010(3)
C60 0.022(3) 0.059(5) 0.037(3) -0.012(3) -0.001(2) -0.002(3)

loop_
_atom_site_label
_atom_site_type_symbol
_atom_site_fract_x
_atom_site_fract_y
_atom_site_fract_z
_atom_site_U_iso_or_equiv
_atom_site_thermal_displace_type
_atom_site_occupancy
_atom_site_calc_flag
_atom_site_refinement_flags
_atom_site_disorder_group
Fe1 Fe 0.59616(3) 0.51882(3) 0.52938(2) 0.01232(9) Uani 1 d . .
S1 S 0.64120(6) 0.61386(5) 0.61547(3) 0.01498(11) Uani 1 d . .
S2 S 0.65165(6) 0.67299(5) 0.42824(3) 0.01574(12) Uani 1 d . .
N1 N 0.6414(2) 0.3463(2) 0.61066(11) 0.0155(3) Uani 1 d D .
H1A H 0.7183(23) 0.3031(29) 0.5857(17) 0.020 Uiso 1 d D .
H1B H 0.5792(27) 0.3166(30) 0.6169(18) 0.020 Uiso 1 d D .
N2 N 0.6257(2) 0.4160(2) 0.44207(11) 0.0132(3) Uani 1 d . .
H2 H 0.6527(28) 0.3214(29) 0.4467(17) 0.016 Uiso 1 d . .
C1 C 0.6678(2) 0.4801(2) 0.69937(13) 0.0135(4) Uani 1 d . .
C2 C 0.6582(2) 0.3570(2) 0.69051(13) 0.0142(4) Uani 1 d . .
C3 C 0.6689(2) 0.2455(2) 0.75313(13) 0.0152(4) Uani 1 d . .
H3 H 0.6607(2) 0.1643(2) 0.74465(13) 0.018 Uiso 1 calc R .
C4 C 0.6916(2) 0.2528(2) 0.82760(13) 0.0152(4) Uani 1 d . .
C5 C 0.7073(2) 0.3743(2) 0.83519(13) 0.0152(4) Uani 1 d . .
H5 H 0.7251(2) 0.3795(2) 0.88559(13) 0.018 Uiso 1 calc R .
C6 C 0.6985(2) 0.4880(2) 0.77353(13) 0.0139(4) Uani 1 d . .
C7 C 0.7272(2) 0.6119(2) 0.78649(13) 0.0160(4) Uani 1 d . .
C8 C 0.7567(3) 0.5925(2) 0.8727(2) 0.0232(5) Uani 1 d . .
H8A H 0.6757(3) 0.5813(2) 0.9157(2) 0.035 Uiso 1 calc R .
H8B H 0.7732(3) 0.6734(2) 0.8791(2) 0.035 Uiso 1 calc R .
H8C H 0.8399(3) 0.5105(2) 0.8780(2) 0.035 Uiso 1 calc R .
C9 C 0.8564(3) 0.6291(3) 0.7207(2) 0.0228(5) Uani 1 d . .
H9A H 0.8401(3) 0.6417(3) 0.6653(2) 0.034 Uiso 1 calc R .
H9B H 0.9389(3) 0.5469(3) 0.7269(2) 0.034 Uiso 1 calc R .
H9C H 0.8723(3) 0.7098(3) 0.7281(2) 0.034 Uiso 1 calc R .
C10 C 0.5992(3) 0.7456(2) 0.78257(15) 0.0209(4) Uani 1 d . .
H10A H 0.5176(3) 0.7337(2) 0.82462(15) 0.031 Uiso 1 calc R .
H10B H 0.5792(3) 0.7666(2) 0.72747(15) 0.031 Uiso 1 calc R .
H10C H 0.6196(3) 0.8214(2) 0.79313(15) 0.031 Uiso 1 calc R .
C11 C 0.6996(2) 0.1362(2) 0.90075(14) 0.0176(4) Uani 1 d . .
C12 C 0.8386(3) 0.0948(3) 0.9273(2) 0.0237(5) Uani 1 d . .
H12A H 0.8451(3) 0.1754(3) 0.9418(2) 0.035 Uiso 1 calc R .
H12B H 0.9176(3) 0.0592(3) 0.8814(2) 0.035 Uiso 1 calc R .
H12C H 0.8413(3) 0.0235(3) 0.9754(2) 0.035 Uiso 1 calc R .
C13 C 0.6928(3) 0.0078(2) 0.8784(2) 0.0260(5) Uani 1 d . .
H13A H 0.7710(3) -0.0257(2) 0.8317(2) 0.039 Uiso 1 calc R .
H13B H 0.6038(3) 0.0312(2) 0.8630(2) 0.039 Uiso 1 calc R .
H13C H 0.6992(3) -0.0640(2) 0.9264(2) 0.039 Uiso 1 calc R .
C14 C 0.5762(3) 0.1871(3) 0.9740(2) 0.0271(5) Uani 1 d . .
H14A H 0.5794(3) 0.2692(3) 0.9889(2) 0.041 Uiso 1 calc R .
H14B H 0.5830(3) 0.1148(3) 1.0217(2) 0.041 Uiso 1 calc R .
H14C H 0.4876(3) 0.2100(3) 0.9583(2) 0.041 Uiso 1 calc R .
C21 C 0.6988(2) 0.5882(2) 0.34042(13) 0.0134(4) Uani 1 d . .
C22 C 0.6841(2) 0.4588(2) 0.35837(12) 0.0136(4) Uani 1 d . .
C23 C 0.7212(2) 0.3765(2) 0.29654(13) 0.0149(4) Uani 1 d . .
H23 H 0.7117(2) 0.2886(2) 0.31042(13) 0.018 Uiso 1 calc R .
C24 C 0.7722(2) 0.4232(2) 0.21439(13) 0.0143(4) Uani 1 d . .
C25 C 0.7866(2) 0.5528(2) 0.19737(13) 0.0159(4) Uani 1 d . .
H25 H 0.8228(2) 0.5841(2) 0.14150(13) 0.019 Uiso 1 calc R .
C26 C 0.7512(2) 0.6384(2) 0.25686(13) 0.0140(4) Uani 1 d . .
C27 C 0.7705(2) 0.7789(2) 0.23213(13) 0.0166(4) Uani 1 d . .
C28 C 0.8798(3) 0.7836(2) 0.2735(2) 0.0219(5) Uani 1 d . .
H28A H 0.9690(3) 0.7092(2) 0.2576(2) 0.033 Uiso 1 calc R .
H28B H 0.8458(3) 0.7722(2) 0.3339(2) 0.033 Uiso 1 calc R .
H28C H 0.8937(3) 0.8723(2) 0.2550(2) 0.033 Uiso 1 calc R .
C29 C 0.8249(3) 0.8092(3) 0.13755(15) 0.0267(5) Uani 1 d . .
H29A H 0.9154(3) 0.7377(3) 0.11950(15) 0.040 Uiso 1 calc R .
H29B H 0.8366(3) 0.8990(3) 0.12439(15) 0.040 Uiso 1 calc R .
H29C H 0.7572(3) 0.8101(3) 0.10878(15) 0.040 Uiso 1 calc R .
C30 C 0.6292(3) 0.8945(2) 0.2558(2) 0.0222(5) Uani 1 d . .
H30A H 0.6427(3) 0.9835(2) 0.2397(2) 0.033 Uiso 1 calc R .
H30B H 0.5917(3) 0.8810(2) 0.3158(2) 0.033 Uiso 1 calc R .
H30C H 0.5629(3) 0.8926(2) 0.2269(2) 0.033 Uiso 1 calc R .
C31 C 0.8054(2) 0.3425(2) 0.14336(13) 0.0161(4) Uani 1 d . .
C32 C 0.7960(3) 0.1991(2) 0.17403(14) 0.0208(5) Uani 1 d . .
H32A H 0.8181(3) 0.1511(2) 0.12639(14) 0.031 Uiso 1 calc R .
H32B H 0.7007(3) 0.2075(2) 0.20638(14) 0.031 Uiso 1 calc R .
H32C H 0.8631(3) 0.1468(2) 0.20895(14) 0.031 Uiso 1 calc R .
C33 C 0.6974(3) 0.4235(3) 0.0896(2) 0.0270(5) Uani 1 d . .
H33A H 0.7165(3) 0.3736(3) 0.0434(2) 0.041 Uiso 1 calc R .
H33B H 0.7045(3) 0.5146(3) 0.0679(2) 0.041 Uiso 1 calc R .
H33C H 0.6026(3) 0.4338(3) 0.1235(2) 0.041 Uiso 1 calc R .
C34 C 0.9546(3) 0.3242(3) 0.0894(2) 0.0279(5) Uani 1 d . .
H34A H 0.9731(3) 0.2720(3) 0.0443(2) 0.042 Uiso 1 calc R .
H34B H 1.0234(3) 0.2743(3) 0.1235(2) 0.042 Uiso 1 calc R .
H34C H 0.9622(3) 0.4147(3) 0.0660(2) 0.042 Uiso 1 calc R .
Cl1 Cl 0.3521(3) 0.9356(2) 0.56825(14) 0.0656(6) Uani 0.50 d P .
C40 C 0.2346(17) 0.9104(17) 0.5111(10) 0.054(4) Uiso 0.25 d P 1
Cl2 Cl 0.3071(4) 1.0126(4) 0.4043(2) 0.0466(8) Uiso 0.25 d P 1
C40X C 0.2845(14) 1.0665(13) 0.4922(8) 0.038(3) Uiso 0.25 d P 2
Cl2X Cl 0.2482(7) 1.0051(6) 0.4073(4) 0.0803(15) Uiso 0.25 d P 2
N50 N 0.9216(8) 0.1978(7) 0.4887(4) 0.067(2) Uani 0.50 d PD .
C50 C 0.9651(8) 0.1342(7) 0.4325(5) 0.055(2) Uani 0.50 d PD .
C51 C 1.0256(10) 0.0487(8) 0.3647(4) 0.061(2) Uani 0.50 d PD .
N60 N 0.9529(6) 0.2930(7) 0.5254(4) 0.056(2) Uani 0.50 d PD .
C60 C 0.9750(6) 0.3959(7) 0.5115(4) 0.043(2) Uani 0.50 d PD .
C61 C 0.9989(9) 0.5262(7) 0.4941(5) 0.0381(15) Uiso 0.50 d PD .

loop_
_atom_type_symbol
_atom_type_description
_atom_type_scat_dispersion_real
_atom_type_scat_dispersion_imag
_atom_type_scat_source
C C 0.0033 0.0016 'International Tables Vol C Tables 4.2.6.8 and 6.1.1.4'
H H 0.0000 0.0000 'International Tables Vol C Tables 4.2.6.8 and 6.1.1.4'
N N 0.0061 0.0033 'International Tables Vol C Tables 4.2.6.8 and 6.1.1.4'
Cl Cl 0.1484 0.1585 'International Tables Vol C Tables 4.2.6.8 and 6.1.1.4'
S S 0.1246 0.1234 'International Tables Vol C Tables 4.2.6.8 and 6.1.1.4'
Fe Fe 0.3463 0.8444 'International Tables Vol C Tables 4.2.6.8 and 6.1.1.4'

loop_
_geom_angle_atom_site_label_1
_geom_angle_atom_site_label_2
_geom_angle_atom_site_label_3
_geom_angle
_geom_angle_site_symmetry_1
_geom_angle_site_symmetry_3
_geom_angle_publ_flag
N2 Fe1 N1 91.87(8) . . ?
N2 Fe1 N2 95.69(7) . 2_666 ?
N1 Fe1 N2 100.69(8) . 2_666 ?
N2 Fe1 S2 85.34(5) . . ?
N1 Fe1 S2 153.75(6) . . ?
N2 Fe1 S2 105.57(6) 2_666 . ?
N2 Fe1 S1 160.34(6) . . ?
N1 Fe1 S1 85.49(6) . . ?
N2 Fe1 S1 103.94(6) 2_666 . ?
S2 Fe1 S1 88.46(2) . . ?
N2 Fe1 Fe1 50.81(6) . 2_666 ?
N1 Fe1 Fe1 99.65(6) . 2_666 ?
N2 Fe1 Fe1 44.88(5) 2_666 2_666 ?
S2 Fe1 Fe1 98.71(3) . 2_666 ?
S1 Fe1 Fe1 148.81(3) . 2_666 ?
C1 S1 Fe1 101.90(7) . . ?
C21 S2 Fe1 101.45(7) . . ?
C2 N1 Fe1 117.99(14) . . ?
C22 N2 Fe1 120.74(14) . . ?
C22 N2 Fe1 113.22(14) . 2_666 ?
Fe1 N2 Fe1 84.31(7) . 2_666 ?
C2 C1 C6 118.3(2) . . ?
C2 C1 S1 116.3(2) . . ?
C6 C1 S1 125.4(2) . . ?
C3 C2 C1 122.8(2) . . ?
C3 C2 N1 119.9(2) . . ?
C1 C2 N1 117.2(2) . . ?
C4 C3 C2 120.1(2) . . ?
C3 C4 C5 117.1(2) . . ?
C3 C4 C11 123.2(2) . . ?
C5 C4 C11 119.7(2) . . ?
C6 C5 C4 124.5(2) . . ?
C5 C6 C1 117.0(2) . . ?
C5 C6 C7 119.9(2) . . ?
C1 C6 C7 123.0(2) . . ?
C9 C7 C8 107.9(2) . . ?
C9 C7 C10 110.0(2) . . ?
C8 C7 C10 105.8(2) . . ?
C9 C7 C6 109.8(2) . . ?
C8 C7 C6 111.6(2) . . ?
C10 C7 C6 111.6(2) . . ?
C13 C11 C14 108.7(2) . . ?
C13 C11 C4 112.1(2) . . ?
C14 C11 C4 109.0(2) . . ?
C13 C11 C12 108.1(2) . . ?
C26 C27 C29 112.0(2) . . ?
C30 C27 C28 110.7(2) . . ?
C26 C27 C28 110.7(2) . . ?
C29 C27 C28 106.6(2) . . ?
C24 C31 C32 112.3(2) . . ?
C24 C31 C34 111.2(2) . . ?
C32 C31 C34 107.6(2) . . ?
C24 C31 C33 107.8(2) . . ?
C32 C31 C33 108.5(2) . . ?
C34 C31 C33 109.3(2) . . ?
Cl1 C40 Cl2 93.2(7) . . ?
Cl1 C40X Cl2X 114.7(7) . . ?
C50 N50 N60 141.5(8) . . ?
N50 C50 C51 176.7(9) . . ?
C60 N60 N50 143.8(8) . . ?
C61 C60 N60 171.6(10) 2_766 . ?
C61 C60 C61 9.4(8) 2_766 . ?
N60 C60 C61 178.6(7) . . ?
C61 C61 C60 153.9(23) 2_766 2_766 ?
C61 C61 C60 16.7(15) 2_766 . ?
C60 C61 C60 170.6(8) 2_766 . ?

loop_
_geom_bond_atom_site_label_1
_geom_bond_atom_site_label_2
_geom_bond_distance
_geom_bond_site_symmetry_2
_geom_bond_publ_flag
Fe1 N2 1.928(2) . ?
Fe1 N1 2.013(2) . ?
Fe1 N2 2.118(2) 2_666 ?
Fe1 S2 2.2064(8) . ?
Fe1 S1 2.2114(6) . ?
Fe1 Fe1 2.7192(7) 2_666 ?
S1 C1 1.771(2) . ?
S2 C21 1.770(2) . ?
N1 C2 1.458(3) . ?
N2 C22 1.423(3) . ?
N2 Fe1 2.118(2) 2_666 ?
C1 C2 1.400(3) . ?
C1 C6 1.423(3) . ?
C2 C3 1.394(3) . ?
C3 C4 1.384(3) . ?
C4 C5 1.408(3) . ?
C4 C11 1.539(3) . ?
C5 C6 1.401(3) . ?
C6 C7 1.542(3) . ?
C7 C9 1.539(3) . ?
C7 C8 1.542(3) . ?
C7 C10 1.542(3) . ?
C11 C13 1.535(3) . ?
C11 C14 1.537(3) . ?
C11 C12 1.542(3) . ?
C21 C22 1.402(3) . ?
C21 C26 1.427(3) . ?
C22 C23 1.394(3) . ?
C23 C24 1.393(3) . ?
C24 C25 1.403(3) . ?
C24 C31 1.523(3) . ?
C25 C26 1.391(3) . ?
C26 C27 1.536(3) . ?
C27 C30 1.536(3) . ?
C27 C29 1.546(3) . ?
C27 C28 1.549(3) . ?
C31 C32 1.530(3) . ?
C31 C34 1.543(3) . ?
C31 C33 1.544(3) . ?
Cl1 C40X 1.753(13) . ?
Cl1 C40 1.92(2) . ?
C40 Cl2 2.00(2) . ?
C40X Cl2X 1.906(14) . ?
N50 C50 1.176(9) . ?
N50 N60 1.488(11) . ?
C50 C51 1.471(10) . ?
N60 C60 1.167(8) . ?
C60 C61 0.951(10) 2_766 ?
C60 C61 1.458(10) . ?
C61 C61 0.543(12) 2_766 ?
C61 C60 0.951(10) 2_766 ?
